data_4029549
loop_
_publ_author_name
'Avery, Thomas D.'
'Greatrex, Ben W.'
'Pedersen, Daniel Sejer'
'Taylor, Dennis K.'
'Tiekink, Edward R. T.'

_publ_section_title
;
 A concise route to beta-Cyclopropyl amino acids utilizing 1,2-dioxines
 and stabilized phosphonate nucleophiles.
;
_journal_issue 7
_journal_name_full 'The Journal of organic chemistry'
_journal_page_first 2633
_journal_page_last 2640
_journal_paper_doi 10.1021/jo7024256
_journal_volume 73
_journal_year 2008
_chemical_formula_moiety 'C19 H25 N O5'
_chemical_formula_sum 'C19 H25 N O5'
_chemical_formula_weight 347.40
_chemical_name_systematic
; 
 ? 
;
_space_group_IT_number 15
_symmetry_cell_setting monoclinic
_symmetry_space_group_name_Hall '-C 2yc'
_symmetry_space_group_name_H-M 'C 1 2/c 1'
_atom_sites_solution_hydrogens geom
_atom_sites_solution_primary direct
_atom_sites_solution_secondary difmap
_audit_creation_method SHELXL-97
_cell_angle_alpha 90
_cell_angle_beta 97.637(6)
_cell_angle_gamma 90
_cell_formula_units_Z 8
_cell_length_a 22.637(3)
_cell_length_b 5.4494(6)
_cell_length_c 29.986(3)
_cell_measurement_reflns_used 5173
_cell_measurement_temperature 153(2)
_cell_measurement_theta_max 29.4
_cell_measurement_theta_min 3.1
_cell_volume 3666.2(7)
_computing_cell_refinement 'SAINT (Bruker, 2000)'
_computing_data_collection 'SMART (Bruker, 2000)'
_computing_data_reduction 'SHELXTL (Bruker, 2000)'
_computing_molecular_graphics 'ORTEPII (Johnson, 1976)'
_computing_publication_material SHELXL-97
_computing_structure_refinement 'SHELXL-97 (Sheldrick, 1997)'
_computing_structure_solution 'SIR92 (Altomare et al., 1993)'
_diffrn_ambient_temperature 153(2)
_diffrn_measured_fraction_theta_full 0.852
_diffrn_measured_fraction_theta_max 0.852
_diffrn_measurement_device_type 'Bruker AXS SMART CCD diffractometer'
_diffrn_measurement_method '\f and \w scans'
_diffrn_radiation_monochromator graphite
_diffrn_radiation_source 'fine-focus sealed tube'
_diffrn_radiation_type MoK\a
_diffrn_radiation_wavelength 0.71069
_diffrn_reflns_av_R_equivalents 0.050
_diffrn_reflns_av_sigmaI/netI 0.025
_diffrn_reflns_limit_h_max 26
_diffrn_reflns_limit_h_min -21
_diffrn_reflns_limit_k_max 5
_diffrn_reflns_limit_k_min -6
_diffrn_reflns_limit_l_max 32
_diffrn_reflns_limit_l_min -35
_diffrn_reflns_number 5490
_diffrn_reflns_theta_full 25.0
_diffrn_reflns_theta_max 25.0
_diffrn_reflns_theta_min 4.6
_diffrn_standards_decay_% 0
_diffrn_standards_number 0
_exptl_absorpt_coefficient_mu 0.091
_exptl_absorpt_correction_T_max 1
_exptl_absorpt_correction_T_min 0.612
_exptl_absorpt_correction_type multi-scan
_exptl_absorpt_process_details 'ABSCOR (Higashi, 1995)'
_exptl_crystal_colour colourless
_exptl_crystal_density_diffrn 1.259
_exptl_crystal_density_method 'not measured'
_exptl_crystal_description prism
_exptl_crystal_F_000 1488
_exptl_crystal_size_max 0.20
_exptl_crystal_size_mid 0.15
_exptl_crystal_size_min 0.15
_refine_diff_density_max 0.26
_refine_diff_density_min -0.26
_refine_diff_density_rms 0.052
_refine_ls_extinction_method none
_refine_ls_goodness_of_fit_ref 1.17
_refine_ls_hydrogen_treatment constr
_refine_ls_matrix_type full
_refine_ls_number_parameters 227
_refine_ls_number_reflns 2758
_refine_ls_number_restraints 0
_refine_ls_restrained_S_all 1.17
_refine_ls_R_factor_all 0.078
_refine_ls_R_factor_gt 0.071
_refine_ls_shift/su_max <0.001
_refine_ls_shift/su_mean 0.000
_refine_ls_structure_factor_coef Fsqd
_refine_ls_weighting_details 'calc w=1/[\s^2^(Fo^2^)+(0.0856P)^2^+7.2398P] where P=(Fo^2^+2Fc^2^)/3'
_refine_ls_weighting_scheme calc
_refine_ls_wR_factor_gt 0.184
_refine_ls_wR_factor_ref 0.189
_reflns_number_gt 2499
_reflns_number_total 2758
_reflns_threshold_expression I>2\s(I)
_cod_data_source_file jo7024256-file004.cif
_cod_data_source_block 27a
_cod_original_sg_symbol_H-M 'C 2/c'
_cod_database_code 4029549

loop_
_symmetry_equiv_pos_as_xyz
'x, y, z'
'-x, y, -z+1/2'
'x+1/2, y+1/2, z'
'-x+1/2, y+1/2, -z+1/2'
'-x, -y, -z'
'x, -y, z-1/2'
'-x+1/2, -y+1/2, -z'
'x+1/2, -y+1/2, z-1/2'

loop_
_atom_site_label
_atom_site_type_symbol
_atom_site_fract_x
_atom_site_fract_y
_atom_site_fract_z
_atom_site_U_iso_or_equiv
_atom_site_adp_type
_atom_site_occupancy
_atom_site_symmetry_multiplicity
_atom_site_calc_flag
_atom_site_refinement_flags
O1 O 0.36593(13) 0.4672(7) 0.25684(9) 0.0713(9) Uani 1 1 d .
O2 O 0.41776(11) 0.7864(5) 0.23671(7) 0.0515(7) Uani 1 1 d .
O3 O 0.43066(9) 0.2385(4) 0.14086(8) 0.0415(6) Uani 1 1 d .
O4 O 0.48148(8) 0.5635(4) 0.11648(7) 0.0298(5) Uani 1 1 d .
O5 O 0.24931(11) 1.1136(4) 0.10641(8) 0.0439(6) Uani 1 1 d .
N1 N 0.40402(10) 0.6347(5) 0.15090(8) 0.0288(6) Uani 1 1 d .
H1 H 0.4098 0.7875 0.1430 0.035 Uiso 1 1 calc R
C1 C 0.30746(12) 0.7620(6) 0.16726(9) 0.0278(7) Uani 1 1 d .
H1A H 0.3197 0.9383 0.1689 0.033 Uiso 1 1 calc R
C2 C 0.26025(11) 0.7013(5) 0.12847(9) 0.0261(6) Uani 1 1 d .
H2 H 0.2618 0.5330 0.1154 0.031 Uiso 1 1 calc R
C3 C 0.24570(12) 0.7167(6) 0.17672(10) 0.0306(7) Uani 1 1 d .
H3 H 0.2236 0.8683 0.1834 0.037 Uiso 1 1 calc R
C4 C 0.35803(11) 0.5829(6) 0.17863(9) 0.0277(7) Uani 1 1 d .
H4 H 0.3427 0.4130 0.1718 0.033 Uiso 1 1 calc R
C5 C 0.38103(13) 0.5992(7) 0.22834(10) 0.0383(8) Uani 1 1 d .
C6 C 0.44086(18) 0.8354(13) 0.28295(13) 0.0831(18) Uani 1 1 d .
H6A H 0.4084 0.8915 0.2991 0.125 Uiso 1 1 calc R
H6B H 0.4716 0.9630 0.2842 0.125 Uiso 1 1 calc R
H6C H 0.4583 0.6851 0.2970 0.125 Uiso 1 1 calc R
C7 C 0.43841(12) 0.4563(6) 0.13663(9) 0.0267(6) Uani 1 1 d .
C8 C 0.52361(12) 0.4145(5) 0.09416(9) 0.0279(7) Uani 1 1 d .
C9 C 0.55958(14) 0.2504(6) 0.12792(11) 0.0369(8) Uani 1 1 d .
H9A H 0.5811 0.3508 0.1519 0.055 Uiso 1 1 calc R
H9B H 0.5882 0.1563 0.1129 0.055 Uiso 1 1 calc R
H9C H 0.5329 0.1373 0.1409 0.055 Uiso 1 1 calc R
C10 C 0.56214(14) 0.6092(6) 0.07699(12) 0.0401(8) Uani 1 1 d .
H10A H 0.5377 0.7120 0.0549 0.060 Uiso 1 1 calc R
H10B H 0.5938 0.5310 0.0627 0.060 Uiso 1 1 calc R
H10C H 0.5799 0.7112 0.1022 0.060 Uiso 1 1 calc R
C11 C 0.48984(14) 0.2729(6) 0.05575(11) 0.0382(8) Uani 1 1 d .
H11A H 0.4675 0.3874 0.0347 0.057 Uiso 1 1 calc R
H11B H 0.4621 0.1591 0.0675 0.057 Uiso 1 1 calc R
H11C H 0.5180 0.1801 0.0401 0.057 Uiso 1 1 calc R
C12 C 0.23955(12) 0.8988(5) 0.09705(10) 0.0277(6) Uani 1 1 d .
C13 C 0.20458(11) 0.8310(5) 0.05308(9) 0.0246(6) Uani 1 1 d .
C14 C 0.17339(11) 0.6126(5) 0.04686(9) 0.0264(6) Uani 1 1 d .
H14 H 0.1757 0.4953 0.0705 0.032 Uiso 1 1 calc R
C15 C 0.13893(12) 0.5659(6) 0.00616(10) 0.0292(7) Uani 1 1 d .
H15 H 0.1161 0.4194 0.0023 0.035 Uiso 1 1 calc R
C16 C 0.13753(13) 0.7298(6) -0.02883(10) 0.0340(7) Uani 1 1 d .
H16 H 0.1147 0.6939 -0.0570 0.041 Uiso 1 1 calc R
C17 C 0.16902(13) 0.9452(6) -0.02316(10) 0.0335(7) Uani 1 1 d .
H17 H 0.1681 1.0583 -0.0473 0.040 Uiso 1 1 calc R
C18 C 0.20208(12) 0.9968(5) 0.01788(10) 0.0284(6) Uani 1 1 d .
H18 H 0.2233 1.1473 0.0220 0.034 Uiso 1 1 calc R
C19 C 0.22701(14) 0.4900(7) 0.19951(12) 0.0426(8) Uani 1 1 d .
H19A H 0.1842 0.4983 0.2017 0.064 Uiso 1 1 calc R
H19B H 0.2493 0.4783 0.2298 0.064 Uiso 1 1 calc R
H19C H 0.2353 0.3452 0.1820 0.064 Uiso 1 1 calc R

loop_
_atom_site_aniso_label
_atom_site_aniso_U_11
_atom_site_aniso_U_22
_atom_site_aniso_U_33
_atom_site_aniso_U_23
_atom_site_aniso_U_13
_atom_site_aniso_U_12
O1 0.0668(17) 0.108(3) 0.0376(14) 0.0281(15) 0.0030(12) -0.0104(17)
O2 0.0497(13) 0.077(2) 0.0272(12) -0.0089(11) 0.0020(10) -0.0108(13)
O3 0.0444(12) 0.0295(15) 0.0543(14) 0.0036(10) 0.0205(11) 0.0023(10)
O4 0.0299(10) 0.0260(12) 0.0355(11) -0.0005(9) 0.0124(8) 0.0034(8)
O5 0.0614(14) 0.0196(13) 0.0459(13) -0.0007(10) -0.0099(11) 0.0013(10)
N1 0.0317(12) 0.0254(14) 0.0311(12) 0.0041(10) 0.0100(10) 0.0042(10)
C1 0.0292(14) 0.0280(17) 0.0261(14) -0.0031(11) 0.0033(11) 0.0004(11)
C2 0.0303(13) 0.0200(15) 0.0278(14) -0.0025(11) 0.0028(11) -0.0001(11)
C3 0.0289(14) 0.0323(17) 0.0311(15) -0.0010(13) 0.0059(11) 0.0031(12)
C4 0.0267(13) 0.0294(17) 0.0273(14) 0.0024(12) 0.0050(11) 0.0016(11)
C5 0.0273(14) 0.058(2) 0.0310(16) 0.0092(15) 0.0076(12) 0.0112(14)
C6 0.049(2) 0.169(5) 0.0304(19) -0.031(3) 0.0010(16) -0.013(3)
C7 0.0276(13) 0.0281(18) 0.0247(13) -0.0003(12) 0.0047(11) 0.0016(11)
C8 0.0304(13) 0.0259(16) 0.0291(14) 0.0001(12) 0.0104(11) 0.0061(11)
C9 0.0389(15) 0.039(2) 0.0327(16) 0.0017(14) 0.0053(12) 0.0117(14)
C10 0.0417(16) 0.0319(19) 0.0511(19) 0.0028(15) 0.0221(14) 0.0047(13)
C11 0.0397(16) 0.041(2) 0.0345(16) -0.0055(14) 0.0057(13) 0.0092(14)
C12 0.0281(13) 0.0206(17) 0.0342(15) -0.0015(12) 0.0036(11) 0.0015(11)
C13 0.0232(12) 0.0232(16) 0.0280(14) -0.0008(12) 0.0062(10) 0.0060(11)
C14 0.0269(13) 0.0228(16) 0.0299(14) 0.0029(12) 0.0050(11) 0.0024(11)
C15 0.0283(13) 0.0246(17) 0.0337(15) -0.0032(12) -0.0002(11) 0.0008(11)
C16 0.0350(15) 0.0366(19) 0.0294(15) -0.0025(13) 0.0002(12) 0.0098(13)
C17 0.0393(15) 0.0332(19) 0.0299(15) 0.0089(13) 0.0113(12) 0.0088(13)
C18 0.0287(13) 0.0219(16) 0.0362(15) 0.0012(12) 0.0109(11) 0.0019(11)
C19 0.0401(17) 0.045(2) 0.0449(19) 0.0053(15) 0.0135(14) -0.0059(15)

loop_
_atom_type_symbol
_atom_type_description
_atom_type_scat_dispersion_real
_atom_type_scat_dispersion_imag
_atom_type_scat_source
C C 0.0033 0.0016 'International Tables Vol C Tables 4.2.6.8 and 6.1.1.4'
H H 0.0000 0.0000 'International Tables Vol C Tables 4.2.6.8 and 6.1.1.4'
N N 0.0061 0.0033 'International Tables Vol C Tables 4.2.6.8 and 6.1.1.4'
O O 0.0106 0.0060 'International Tables Vol C Tables 4.2.6.8 and 6.1.1.4'

loop_
_geom_angle_atom_site_label_1
_geom_angle_atom_site_label_2
_geom_angle_atom_site_label_3
_geom_angle
C5 O2 C6 117.8(3)
C7 O4 C8 120.9(2)
C7 N1 C4 122.1(3)
C7 N1 H1 118.9
C4 N1 H1 118.9
C3 C1 C2 61.42(18)
C3 C1 C4 123.7(3)
C2 C1 C4 118.1(2)
C3 C1 H1A 114.4
C2 C1 H1A 114.4
C4 C1 H1A 114.4
C12 C2 C1 117.9(3)
C12 C2 C3 118.5(2)
C1 C2 C3 58.50(18)
C12 C2 H2 116.5
C1 C2 H2 116.5
C3 C2 H2 116.5
C1 C3 C19 123.7(3)
C1 C3 C2 60.07(18)
C19 C3 C2 119.7(3)
C1 C3 H3 114.2
C19 C3 H3 114.2
C2 C3 H3 114.2
N1 C4 C1 109.1(2)
N1 C4 C5 112.0(2)
C1 C4 C5 109.6(2)
N1 C4 H4 108.7
C1 C4 H4 108.7
C5 C4 H4 108.7
O1 C5 O2 124.0(3)
O1 C5 C4 124.9(3)
O2 C5 C4 111.0(3)
O2 C6 H6A 109.5
O2 C6 H6B 109.5
H6A C6 H6B 109.5
O2 C6 H6C 109.5
H6A C6 H6C 109.5
H6B C6 H6C 109.5
O3 C7 O4 126.7(3)
O3 C7 N1 125.2(3)
O4 C7 N1 108.2(3)
O4 C8 C9 110.2(2)
O4 C8 C10 101.9(2)
C9 C8 C10 111.2(2)
O4 C8 C11 109.6(2)
C9 C8 C11 112.6(3)
C10 C8 C11 110.9(3)
C8 C9 H9A 109.5
C8 C9 H9B 109.5
H9A C9 H9B 109.5
C8 C9 H9C 109.5
H9A C9 H9C 109.5
H9B C9 H9C 109.5
C8 C10 H10A 109.5
C8 C10 H10B 109.5
H10A C10 H10B 109.5
C8 C10 H10C 109.5
H10A C10 H10C 109.5
H10B C10 H10C 109.5
C8 C11 H11A 109.5
C8 C11 H11B 109.5
H11A C11 H11B 109.5
C8 C11 H11C 109.5
H11A C11 H11C 109.5
H11B C11 H11C 109.5
O5 C12 C2 121.7(3)
O5 C12 C13 120.1(3)
C2 C12 C13 118.2(3)
C14 C13 C18 119.4(2)
C14 C13 C12 122.2(2)
C18 C13 C12 118.4(3)
C15 C14 C13 119.7(3)
C15 C14 H14 120.1
C13 C14 H14 120.1
C16 C15 C14 120.5(3)
C16 C15 H15 119.8
C14 C15 H15 119.8
C17 C16 C15 120.2(3)
C17 C16 H16 119.9
C15 C16 H16 119.9
C16 C17 C18 119.7(3)
C16 C17 H17 120.1
C18 C17 H17 120.1
C17 C18 C13 120.6(3)
C17 C18 H18 119.7
C13 C18 H18 119.7
C3 C19 H19A 109.5
C3 C19 H19B 109.5
H19A C19 H19B 109.5
C3 C19 H19C 109.5
H19A C19 H19C 109.5
H19B C19 H19C 109.5

loop_
_geom_bond_atom_site_label_1
_geom_bond_atom_site_label_2
_geom_bond_distance
O1 C5 1.201(4)
O2 C5 1.319(4)
O2 C6 1.440(4)
O3 C7 1.209(4)
O4 C7 1.346(3)
O4 C8 1.479(3)
O5 C12 1.217(4)
N1 C7 1.350(4)
N1 C4 1.444(3)
N1 H1 0.8800
C1 C3 1.484(4)
C1 C2 1.508(4)
C1 C4 1.508(4)
C1 H1A 1.0000
C2 C12 1.466(4)
C2 C3 1.528(4)
C2 H2 1.0000
C3 C19 1.500(5)
C3 H3 1.0000
C4 C5 1.515(4)
C4 H4 1.0000
C6 H6A 0.9800
C6 H6B 0.9800
C6 H6C 0.9800
C8 C9 1.506(4)
C8 C10 1.507(4)
C8 C11 1.507(4)
C9 H9A 0.9800
C9 H9B 0.9800
C9 H9C 0.9800
C10 H10A 0.9800
C10 H10B 0.9800
C10 H10C 0.9800
C11 H11A 0.9800
C11 H11B 0.9800
C11 H11C 0.9800
C12 C13 1.491(4)
C13 C14 1.384(4)
C13 C18 1.385(4)
C14 C15 1.382(4)
C14 H14 0.9500
C15 C16 1.375(4)
C15 H15 0.9500
C16 C17 1.372(5)
C16 H16 0.9500
C17 C18 1.382(4)
C17 H17 0.9500
C18 H18 0.9500
C19 H19A 0.9800
C19 H19B 0.9800
C19 H19C 0.9800

loop_
_geom_torsion_atom_site_label_1
_geom_torsion_atom_site_label_2
_geom_torsion_atom_site_label_3
_geom_torsion_atom_site_label_4
_geom_torsion
C3 C1 C2 C12 108.0(3)
C4 C1 C2 C12 -136.8(3)
C4 C1 C2 C3 115.2(3)
C2 C1 C3 C19 107.7(3)
C4 C1 C3 C19 1.3(4)
C4 C1 C3 C2 -106.3(3)
C12 C2 C3 C1 -107.0(3)
C12 C2 C3 C19 139.0(3)
C1 C2 C3 C19 -114.1(3)
C7 N1 C4 C1 -147.2(3)
C7 N1 C4 C5 91.2(3)
C3 C1 C4 N1 158.4(3)
C2 C1 C4 N1 85.6(3)
C3 C1 C4 C5 -78.6(3)
C2 C1 C4 C5 -151.4(3)
C6 O2 C5 O1 -0.3(5)
C6 O2 C5 C4 176.5(3)
N1 C4 C5 O1 -143.0(3)
C1 C4 C5 O1 95.7(4)
N1 C4 C5 O2 40.2(4)
C1 C4 C5 O2 -81.0(3)
C8 O4 C7 O3 3.7(4)
C8 O4 C7 N1 -175.2(2)
C4 N1 C7 O3 8.6(4)
C4 N1 C7 O4 -172.5(2)
C7 O4 C8 C9 -62.0(3)
C7 O4 C8 C10 179.8(2)
C7 O4 C8 C11 62.3(3)
C1 C2 C12 O5 -16.0(4)
C3 C2 C12 O5 51.4(4)
C1 C2 C12 C13 165.4(2)
C3 C2 C12 C13 -127.3(3)
O5 C12 C13 C14 -155.3(3)
C2 C12 C13 C14 23.4(4)
O5 C12 C13 C18 22.8(4)
C2 C12 C13 C18 -158.5(2)
C18 C13 C14 C15 -1.8(4)
C12 C13 C14 C15 176.2(2)
C13 C14 C15 C16 2.9(4)
C14 C15 C16 C17 -2.0(4)
C15 C16 C17 C18 -0.1(4)
C16 C17 C18 C13 1.2(4)
C14 C13 C18 C17 -0.2(4)
C12 C13 C18 C17 -178.3(2)
